data_4347213
loop_
_publ_author_name
'Fliedel, Christophe'
'Rosa, Vitor'
'Vileno, Bertrand'
'Parizel, Nathalie'
'Choua, Sylvie'
'Gourlaouen, Christophe'
'Rosa, Patrick'
'Turek, Philippe'
'Braunstein, Pierre'

_publ_section_title
;
 Zwitterionic Cobalt Complexes with
 Bis(diphenylphosphino)(N-thioether)amine Assembling Ligands: Structural,
 EPR, Magnetic, and Computational Studies.
;
_journal_issue 9
_journal_name_full 'Inorganic chemistry'
_journal_page_first 4183
_journal_page_last 4198
_journal_paper_doi 10.1021/acs.inorgchem.5b02889
_journal_volume 55
_journal_year 2016
_chemical_formula_moiety 'C62 H54 Cl Co N2 P4 S2, F6 P'
_chemical_formula_sum 'C62 H54 Cl Co F6 N2 P5 S2'
_chemical_formula_weight 1254.42
_space_group_crystal_system monoclinic
_space_group_IT_number 15
_space_group_name_Hall '-C 2yc'
_space_group_name_H-M_alt 'C 1 2/c 1'
_atom_sites_solution_hydrogens geom
_atom_sites_solution_primary direct
_atom_sites_solution_secondary difmap
_audit_creation_method SHELXL-2013
_cell_angle_alpha 90
_cell_angle_beta 105.7920(10)
_cell_angle_gamma 90
_cell_formula_units_Z 8
_cell_length_a 26.7271(3)
_cell_length_b 18.3590(2)
_cell_length_c 28.2564(3)
_cell_measurement_reflns_used 138700
_cell_measurement_temperature 173(2)
_cell_measurement_theta_max 27.485
_cell_measurement_theta_min 0.998
_cell_volume 13341.6(3)
_computing_cell_refinement 'HKL Scalepack (Otwinowski & Minor 1997)'
_computing_data_collection 'Collect (Nonius B.V., 1998)'
_computing_data_reduction 'HKL Denzo & Scalepack (Otwinowski & Minor 1997)'
_computing_molecular_graphics 'Mercury (Macrae et al., 2008)'
_computing_publication_material 'PLATON (Spek, 2009)'
_computing_structure_refinement 'SHELXL-2013 (Sheldrick, 2013)'
_computing_structure_solution 'SHELXS-2013 (Sheldrick, 2013)'
_diffrn_ambient_temperature 173(2)
_diffrn_measured_fraction_theta_full 1.000
_diffrn_measured_fraction_theta_max 0.998
_diffrn_measurement_device_type KappaCCD
_diffrn_measurement_method 'phi and omega scans'
_diffrn_radiation_type MoK\a
_diffrn_radiation_wavelength 0.71073
_diffrn_reflns_av_R_equivalents 0.0579
_diffrn_reflns_av_unetI/netI 0.0353
_diffrn_reflns_Laue_measured_fraction_full 1.000
_diffrn_reflns_Laue_measured_fraction_max 0.998
_diffrn_reflns_limit_h_max 34
_diffrn_reflns_limit_h_min -34
_diffrn_reflns_limit_k_max 23
_diffrn_reflns_limit_k_min -23
_diffrn_reflns_limit_l_max 36
_diffrn_reflns_limit_l_min -36
_diffrn_reflns_number 105395
_diffrn_reflns_point_group_measured_fraction_full 1.000
_diffrn_reflns_point_group_measured_fraction_max 0.998
_diffrn_reflns_theta_full 25.242
_diffrn_reflns_theta_max 27.456
_diffrn_reflns_theta_min 1.363
_diffrn_source 'fine-focus sealed tube'
_exptl_absorpt_coefficient_mu 0.533
_exptl_absorpt_correction_type none
_exptl_crystal_colour green
_exptl_crystal_density_diffrn 1.249
_exptl_crystal_description prism
_exptl_crystal_F_000 5160
_exptl_crystal_size_max 0.42
_exptl_crystal_size_mid 0.40
_exptl_crystal_size_min 0.30
_platon_squeeze_details
;
 The residual electron density was assigned to two molecules of the
 dichloromethane solvent [784/8 = 98 e per asymmetric unit; two molecules
 of CH2Cl2 would give 84e].
;
_refine_diff_density_max 2.579
_refine_diff_density_min -1.031
_refine_diff_density_rms 0.156
_refine_ls_extinction_method none
_refine_ls_goodness_of_fit_ref 1.053
_refine_ls_hydrogen_treatment constr
_refine_ls_matrix_type full
_refine_ls_number_parameters 745
_refine_ls_number_reflns 15223
_refine_ls_number_restraints 0
_refine_ls_restrained_S_all 1.053
_refine_ls_R_factor_all 0.0808
_refine_ls_R_factor_gt 0.0652
_refine_ls_shift/su_max 0.001
_refine_ls_shift/su_mean 0.000
_refine_ls_structure_factor_coef Fsqd
_refine_ls_weighting_details 'w=1/[\s^2^(Fo^2^)+(0.1283P)^2^+28.5604P] where P=(Fo^2^+2Fc^2^)/3'
_refine_ls_weighting_scheme calc
_refine_ls_wR_factor_gt 0.1951
_refine_ls_wR_factor_ref 0.2064
_reflns_Friedel_coverage 0.000
_reflns_number_gt 11931
_reflns_number_total 15223
_reflns_threshold_expression 'I > 2\s(I)'
_cod_data_source_file ic5b02889_si_002.cif
_cod_data_source_block pbvr130711
_cod_original_sg_symbol_H-M 'C 2/c'
_cod_database_code 4347213
_shelx_space_group_comment
;
The symmetry employed for this shelxl refinement is uniquely defined
by the following loop, which should always be used as a source of
symmetry information in preference to the above space-group names.
They are only intended as comments.
;
_shelxl_version_number 2013-4

loop_
_space_group_symop_operation_xyz
'x, y, z'
'-x, y, -z+1/2'
'x+1/2, y+1/2, z'
'-x+1/2, y+1/2, -z+1/2'
'-x, -y, -z'
'x, -y, z-1/2'
'-x+1/2, -y+1/2, -z'
'x+1/2, -y+1/2, z-1/2'

loop_
_atom_site_label
_atom_site_type_symbol
_atom_site_fract_x
_atom_site_fract_y
_atom_site_fract_z
_atom_site_U_iso_or_equiv
_atom_site_adp_type
_atom_site_occupancy
_atom_site_site_symmetry_order
_atom_site_calc_flag
_atom_site_refinement_flags_posn
_atom_site_refinement_flags_adp
_atom_site_refinement_flags_occupancy
_atom_site_disorder_assembly
_atom_site_disorder_group
C1 C 0.60640(12) -0.06142(16) 0.21812(11) 0.0259(6) Uani 1 1 d . . . . .
C2 C 0.57727(13) -0.03696(18) 0.24864(12) 0.0313(7) Uani 1 1 d . . . . .
H2 H 0.5688 0.0133 0.2488 0.038 Uiso 1 1 calc R U . . .
C3 C 0.56021(13) -0.08464(18) 0.27906(12) 0.0321(7) Uani 1 1 d . . . . .
H3 H 0.5409 -0.0666 0.3002 0.039 Uiso 1 1 calc R U . . .
C4 C 0.57115(12) -0.15852(18) 0.27873(12) 0.0314(7) Uani 1 1 d . . . . .
C5 C 0.60089(13) -0.18309(18) 0.24852(12) 0.0324(7) Uani 1 1 d . . . . .
H5 H 0.6094 -0.2333 0.2486 0.039 Uiso 1 1 calc R U . . .
C6 C 0.61829(13) -0.13552(17) 0.21833(12) 0.0312(7) Uani 1 1 d . . . . .
H6 H 0.6383 -0.1534 0.1977 0.037 Uiso 1 1 calc R U . . .
C7 C 0.52293(18) -0.1672(3) 0.35394(17) 0.0555(11) Uani 1 1 d . . . . .
H7A H 0.5497 -0.1333 0.3719 0.083 Uiso 1 1 calc R U . . .
H7B H 0.5115 -0.1980 0.3774 0.083 Uiso 1 1 calc R U . . .
H7C H 0.4932 -0.1396 0.3340 0.083 Uiso 1 1 calc R U . . .
C8 C 0.53138(12) 0.06027(17) 0.13414(12) 0.0291(6) Uani 1 1 d . . . . .
C9 C 0.51832(14) 0.0417(2) 0.08400(13) 0.0388(8) Uani 1 1 d . . . . .
H9 H 0.5450 0.0375 0.0678 0.047 Uiso 1 1 calc R U . . .
C10 C 0.46746(15) 0.0293(3) 0.05795(15) 0.0495(10) Uani 1 1 d . . . . .
H10 H 0.4592 0.0163 0.0242 0.059 Uiso 1 1 calc R U . . .
C11 C 0.42819(15) 0.0359(3) 0.08155(15) 0.0493(10) Uani 1 1 d . . . . .
H11 H 0.3931 0.0267 0.0640 0.059 Uiso 1 1 calc R U . . .
C12 C 0.44024(14) 0.0557(2) 0.12998(15) 0.0457(9) Uani 1 1 d . . . . .
H12 H 0.4131 0.0614 0.1456 0.055 Uiso 1 1 calc R U . . .
C13 C 0.49156(13) 0.0678(2) 0.15690(13) 0.0353(7) Uani 1 1 d . . . . .
H13 H 0.4993 0.0811 0.1906 0.042 Uiso 1 1 calc R U . . .
C14 C 0.60212(12) 0.13124(16) 0.21667(11) 0.0279(6) Uani 1 1 d . . . . .
C15 C 0.63796(13) 0.11924(18) 0.26271(12) 0.0332(7) Uani 1 1 d . . . . .
H15 H 0.6612 0.0790 0.2672 0.040 Uiso 1 1 calc R U . . .
C16 C 0.63939(16) 0.1660(2) 0.30141(13) 0.0419(8) Uani 1 1 d . . . . .
H16 H 0.6632 0.1573 0.3326 0.050 Uiso 1 1 calc R U . . .
C17 C 0.60621(17) 0.2256(2) 0.29497(14) 0.0474(9) Uani 1 1 d . . . . .
H17 H 0.6075 0.2575 0.3218 0.057 Uiso 1 1 calc R U . . .
C18 C 0.57172(16) 0.2386(2) 0.25039(15) 0.0444(9) Uani 1 1 d . . . . .
H18 H 0.5493 0.2796 0.2461 0.053 Uiso 1 1 calc R U . . .
C19 C 0.56936(14) 0.19095(19) 0.21059(13) 0.0366(7) Uani 1 1 d . . . . .
H19 H 0.5453 0.1999 0.1796 0.044 Uiso 1 1 calc R U . . .
C20 C 0.64332(13) -0.10327(18) 0.11320(11) 0.0310(7) Uani 1 1 d . . . . .
C21 C 0.59000(15) -0.1169(2) 0.09718(13) 0.0411(8) Uani 1 1 d . . . . .
H21 H 0.5667 -0.0881 0.1094 0.049 Uiso 1 1 calc R U . . .
C22 C 0.57067(17) -0.1719(2) 0.06367(15) 0.0500(10) Uani 1 1 d . . . . .
H22 H 0.5343 -0.1810 0.0532 0.060 Uiso 1 1 calc R U . . .
C23 C 0.6041(2) -0.2135(2) 0.04559(16) 0.0578(11) Uani 1 1 d . . . . .
H23 H 0.5908 -0.2507 0.0222 0.069 Uiso 1 1 calc R U . . .
C24 C 0.6577(2) -0.2013(3) 0.06156(17) 0.0642(13) Uani 1 1 d . . . . .
H24 H 0.6808 -0.2308 0.0496 0.077 Uiso 1 1 calc R U . . .
C25 C 0.67699(15) -0.1460(2) 0.09503(14) 0.0432(9) Uani 1 1 d . . . . .
H25 H 0.7134 -0.1371 0.1056 0.052 Uiso 1 1 calc R U . . .
C26 C 0.72913(12) -0.04854(16) 0.19294(12) 0.0282(6) Uani 1 1 d . . . . .
C27 C 0.73667(13) -0.05665(17) 0.24394(12) 0.0304(7) Uani 1 1 d . . . . .
H27 H 0.7078 -0.0535 0.2574 0.036 Uiso 1 1 calc R U . . .
C28 C 0.78602(13) -0.06922(18) 0.27474(13) 0.0344(7) Uani 1 1 d . . . . .
H28 H 0.7910 -0.0753 0.3091 0.041 Uiso 1 1 calc R U . . .
C29 C 0.82865(14) -0.0728(2) 0.25464(15) 0.0402(8) Uani 1 1 d . . . . .
H29 H 0.8626 -0.0807 0.2756 0.048 Uiso 1 1 calc R U . . .
C30 C 0.82161(14) -0.0650(2) 0.20485(15) 0.0394(8) Uani 1 1 d . . . . .
H30 H 0.8505 -0.0682 0.1915 0.047 Uiso 1 1 calc R U . . .
C31 C 0.77187(13) -0.05226(18) 0.17405(13) 0.0329(7) Uani 1 1 d . . . . .
H31 H 0.7672 -0.0461 0.1397 0.039 Uiso 1 1 calc R U . . .
C32 C 0.72136(12) 0.29770(16) 0.12076(11) 0.0283(6) Uani 1 1 d . . . . .
C33 C 0.77235(12) 0.31173(17) 0.14866(11) 0.0289(6) Uani 1 1 d . . . . .
H33 H 0.7914 0.2755 0.1702 0.035 Uiso 1 1 calc R U . . .
C34 C 0.79503(13) 0.37847(18) 0.14484(12) 0.0324(7) Uani 1 1 d . . . . .
H34 H 0.8296 0.3875 0.1639 0.039 Uiso 1 1 calc R U . . .
C35 C 0.76838(14) 0.43225(18) 0.11382(13) 0.0352(7) Uani 1 1 d . . . . .
C36 C 0.71691(14) 0.41853(18) 0.08657(13) 0.0371(8) Uani 1 1 d . . . . .
H36 H 0.6975 0.4554 0.0659 0.044 Uiso 1 1 calc R U . . .
C37 C 0.69449(13) 0.35162(18) 0.08976(12) 0.0344(7) Uani 1 1 d . . . . .
H37 H 0.6600 0.3424 0.0704 0.041 Uiso 1 1 calc R U . . .
C38 C 0.7721(5) 0.5478(7) 0.0483(5) 0.089(4) Uani 0.6 1 d . . P A 1
H38A H 0.7710 0.5069 0.0258 0.134 Uiso 0.6 1 calc R U P A 1
H38B H 0.7939 0.5866 0.0409 0.134 Uiso 0.6 1 calc R U P A 1
H38C H 0.7368 0.5664 0.0444 0.134 Uiso 0.6 1 calc R U P A 1
C38B C 0.7551(8) 0.5716(11) 0.0706(8) 0.089(4) Uani 0.4 1 d . . P A 2
H38D H 0.7437 0.5464 0.0389 0.134 Uiso 0.4 1 calc R U P A 2
H38E H 0.7717 0.6178 0.0663 0.134 Uiso 0.4 1 calc R U P A 2
H38F H 0.7249 0.5812 0.0831 0.134 Uiso 0.4 1 calc R U P A 2
C39 C 0.74166(12) 0.17141(16) 0.21943(11) 0.0285(6) Uani 1 1 d . . . . .
C40 C 0.77021(15) 0.12030(19) 0.25269(13) 0.0383(8) Uani 1 1 d . . . . .
H40 H 0.7801 0.0755 0.2410 0.046 Uiso 1 1 calc R U . . .
C41 C 0.78413(17) 0.1349(2) 0.30254(13) 0.0496(10) Uani 1 1 d . . . . .
H41 H 0.8030 0.0998 0.3251 0.060 Uiso 1 1 calc R U . . .
C42 C 0.77067(18) 0.2006(2) 0.31974(14) 0.0509(10) Uani 1 1 d . . . . .
H42 H 0.7811 0.2109 0.3540 0.061 Uiso 1 1 calc R U . . .
C43 C 0.74214(17) 0.2511(2) 0.28741(14) 0.0447(9) Uani 1 1 d . . . . .
H43 H 0.7329 0.2960 0.2995 0.054 Uiso 1 1 calc R U . . .
C44 C 0.72680(14) 0.23670(18) 0.23714(12) 0.0349(7) Uani 1 1 d . . . . .
H44 H 0.7063 0.2711 0.2150 0.042 Uiso 1 1 calc R U . . .
C45 C 0.78282(12) 0.12372(17) 0.14078(12) 0.0308(7) Uani 1 1 d . . . . .
C46 C 0.77877(14) 0.08381(19) 0.09756(13) 0.0366(7) Uani 1 1 d . . . . .
H46 H 0.7456 0.0757 0.0752 0.044 Uiso 1 1 calc R U . . .
C47 C 0.82301(17) 0.0560(2) 0.08722(16) 0.0483(9) Uani 1 1 d . . . . .
H47 H 0.8202 0.0304 0.0574 0.058 Uiso 1 1 calc R U . . .
C48 C 0.87120(16) 0.0659(2) 0.12062(18) 0.0515(10) Uani 1 1 d . . . . .
H48 H 0.9014 0.0456 0.1142 0.062 Uiso 1 1 calc R U . . .
C49 C 0.87549(15) 0.1050(2) 0.16319(17) 0.0470(9) Uani 1 1 d . . . . .
H49 H 0.9086 0.1116 0.1859 0.056 Uiso 1 1 calc R U . . .
C50 C 0.83158(13) 0.13494(18) 0.17301(14) 0.0369(8) Uani 1 1 d . . . . .
H50 H 0.8350 0.1632 0.2019 0.044 Uiso 1 1 calc R U . . .
C51 C 0.63879(14) 0.21876(18) 0.02543(11) 0.0338(7) Uani 1 1 d . . . . .
C52 C 0.68232(15) 0.1983(2) 0.01064(13) 0.0409(8) Uani 1 1 d . . . . .
H52 H 0.7097 0.1723 0.0327 0.049 Uiso 1 1 calc R U . . .
C53 C 0.68599(18) 0.2156(2) -0.03631(14) 0.0493(10) Uani 1 1 d . . . . .
H53 H 0.7158 0.2017 -0.0462 0.059 Uiso 1 1 calc R U . . .
C54 C 0.64620(19) 0.2530(3) -0.06827(14) 0.0543(11) Uani 1 1 d . . . . .
H54 H 0.6488 0.2652 -0.1002 0.065 Uiso 1 1 calc R U . . .
C55 C 0.60325(19) 0.2727(3) -0.05442(15) 0.0573(12) Uani 1 1 d . . . . .
H55 H 0.5758 0.2976 -0.0771 0.069 Uiso 1 1 calc R U . . .
C56 C 0.59868(16) 0.2566(2) -0.00687(14) 0.0438(9) Uani 1 1 d . . . . .
H56 H 0.5689 0.2714 0.0028 0.053 Uiso 1 1 calc R U . . .
C57 C 0.58550(13) 0.24910(18) 0.09945(12) 0.0334(7) Uani 1 1 d . . . . .
C58 C 0.59269(15) 0.30890(19) 0.13161(14) 0.0402(8) Uani 1 1 d . . . . .
H58 H 0.6268 0.3254 0.1477 0.048 Uiso 1 1 calc R U . . .
C59 C 0.54964(17) 0.3437(2) 0.13965(17) 0.0510(10) Uani 1 1 d . . . . .
H59 H 0.5543 0.3844 0.1611 0.061 Uiso 1 1 calc R U . . .
C60 C 0.50014(17) 0.3196(3) 0.11662(18) 0.0571(11) Uani 1 1 d . . . . .
H60 H 0.4709 0.3440 0.1222 0.069 Uiso 1 1 calc R U . . .
C61 C 0.49263(15) 0.2599(3) 0.08532(16) 0.0524(10) Uani 1 1 d . . . . .
H61 H 0.4585 0.2431 0.0699 0.063 Uiso 1 1 calc R U . . .
C62 C 0.53533(14) 0.2252(2) 0.07676(14) 0.0408(8) Uani 1 1 d . . . . .
H62 H 0.5303 0.1846 0.0551 0.049 Uiso 1 1 calc R U . . .
N1 N 0.62446(10) -0.01104(13) 0.18713(9) 0.0259(5) Uani 1 1 d . . . . .
N2 N 0.69703(10) 0.22852(14) 0.12416(9) 0.0272(5) Uani 1 1 d . . . . .
F1 F 0.7252(3) 0.2603(5) 0.4689(3) 0.115(3) Uani 0.5 1 d . . P . .
F2 F 0.6611(3) 0.3351(5) 0.4819(2) 0.117(3) Uani 0.5 1 d . . P . .
F3 F 0.71678(18) 0.3761(3) 0.44379(16) 0.0546(9) Uani 0.5 1 d . . P . .
F4 F 0.6498(5) 0.3579(4) 0.4057(3) 0.131(4) Uani 0.5 1 d . . P . .
F5 F 0.6994(2) 0.2890(4) 0.3922(2) 0.0802(18) Uani 0.5 1 d . . P . .
F6 F 0.64498(18) 0.2165(3) 0.42974(15) 0.0546(9) Uani 0.5 1 d . . P . .
F7 F 0.5000 0.3880(3) 0.2500 0.225(6) Uani 1 2 d S T P . .
F8 F 0.5000 0.5597(3) 0.2500 0.1064(18) Uani 1 2 d S T P . .
F9 F 0.55623(12) 0.4724(2) 0.24174(16) 0.1005(12) Uani 1 1 d . . . . .
F10 F 0.52314(15) 0.4769(3) 0.30805(15) 0.1121(14) Uani 1 1 d . . . . .
P1 P 0.59997(3) 0.07309(4) 0.16469(3) 0.02439(17) Uani 1 1 d . . . . .
P2 P 0.66643(3) -0.02488(4) 0.15234(3) 0.02507(17) Uani 1 1 d . . . . .
P3 P 0.72197(3) 0.14932(4) 0.15448(3) 0.02543(18) Uani 1 1 d . . . . .
P4 P 0.63895(3) 0.19694(4) 0.08821(3) 0.02744(18) Uani 1 1 d . . . . .
P5 P 0.68170(8) 0.30859(12) 0.43563(8) 0.0458(5) Uani 0.5 1 d . . P . .
P6 P 0.5000 0.47227(9) 0.2500 0.0550(4) Uani 1 2 d S T P . .
S1 S 0.54899(4) -0.22303(5) 0.31479(4) 0.0422(2) Uani 1 1 d . . . . .
S2 S 0.79970(4) 0.51668(6) 0.11261(5) 0.0570(3) Uani 1 1 d . . . . .
Cl1 Cl 0.64071(4) 0.03642(5) 0.04067(3) 0.0386(2) Uani 1 1 d . . . . .
Co1 Co 0.65234(2) 0.08312(2) 0.11550(2) 0.02423(12) Uani 1 1 d . . . . .

loop_
_atom_site_aniso_label
_atom_site_aniso_U_11
_atom_site_aniso_U_22
_atom_site_aniso_U_33
_atom_site_aniso_U_23
_atom_site_aniso_U_13
_atom_site_aniso_U_12
C1 0.0250(14) 0.0263(14) 0.0245(14) 0.0034(12) 0.0033(12) -0.0028(11)
C2 0.0333(16) 0.0301(16) 0.0308(16) -0.0001(13) 0.0094(13) 0.0022(13)
C3 0.0333(17) 0.0328(16) 0.0304(16) 0.0035(13) 0.0087(14) 0.0029(13)
C4 0.0290(16) 0.0335(16) 0.0287(16) 0.0054(13) 0.0028(13) -0.0025(13)
C5 0.0371(17) 0.0263(15) 0.0323(17) 0.0009(13) 0.0072(14) -0.0004(13)
C6 0.0318(16) 0.0306(16) 0.0305(16) -0.0034(13) 0.0076(13) 0.0000(12)
C7 0.064(3) 0.059(3) 0.054(2) 0.025(2) 0.034(2) 0.015(2)
C8 0.0275(15) 0.0297(15) 0.0275(15) -0.0020(12) 0.0031(12) -0.0029(12)
C9 0.0327(18) 0.050(2) 0.0318(18) -0.0113(15) 0.0059(14) -0.0061(15)
C10 0.0359(19) 0.072(3) 0.036(2) -0.0148(19) 0.0014(16) -0.0095(18)
C11 0.0265(17) 0.074(3) 0.042(2) -0.0065(19) 0.0002(15) -0.0067(17)
C12 0.0284(17) 0.066(3) 0.042(2) -0.0039(18) 0.0079(15) -0.0067(17)
C13 0.0286(16) 0.0443(19) 0.0318(17) -0.0007(14) 0.0063(14) -0.0025(14)
C14 0.0309(16) 0.0251(14) 0.0266(15) -0.0016(12) 0.0061(12) -0.0033(12)
C15 0.0363(17) 0.0319(16) 0.0290(16) -0.0037(13) 0.0048(13) -0.0022(13)
C16 0.054(2) 0.0397(19) 0.0296(17) -0.0043(15) 0.0065(16) -0.0025(16)
C17 0.066(3) 0.041(2) 0.037(2) -0.0128(16) 0.0164(18) -0.0018(18)
C18 0.056(2) 0.0325(18) 0.045(2) -0.0078(16) 0.0145(18) 0.0070(16)
C19 0.0386(18) 0.0332(17) 0.0352(18) -0.0016(14) 0.0052(15) 0.0022(14)
C20 0.0389(18) 0.0290(15) 0.0229(15) -0.0002(12) 0.0047(13) -0.0002(13)
C21 0.044(2) 0.0427(19) 0.0357(19) -0.0108(15) 0.0095(16) -0.0098(16)
C22 0.054(2) 0.047(2) 0.046(2) -0.0165(18) 0.0081(18) -0.0170(18)
C23 0.075(3) 0.050(2) 0.041(2) -0.0226(19) 0.003(2) -0.005(2)
C24 0.072(3) 0.061(3) 0.051(3) -0.029(2) 0.004(2) 0.012(2)
C25 0.041(2) 0.048(2) 0.0371(19) -0.0148(16) 0.0050(16) 0.0023(16)
C26 0.0296(15) 0.0244(14) 0.0284(15) -0.0007(12) 0.0041(12) -0.0015(12)
C27 0.0301(16) 0.0297(15) 0.0295(16) -0.0002(13) 0.0050(13) -0.0017(12)
C28 0.0344(17) 0.0326(16) 0.0321(17) 0.0041(13) 0.0021(14) -0.0031(13)
C29 0.0263(16) 0.0387(19) 0.049(2) 0.0109(16) -0.0018(15) -0.0015(13)
C30 0.0295(17) 0.0376(18) 0.053(2) 0.0035(16) 0.0150(16) -0.0006(14)
C31 0.0351(17) 0.0302(16) 0.0351(17) 0.0009(13) 0.0124(14) 0.0001(13)
C32 0.0315(16) 0.0262(15) 0.0252(15) 0.0014(12) 0.0041(12) -0.0044(12)
C33 0.0301(16) 0.0286(15) 0.0248(15) 0.0012(12) 0.0020(12) -0.0013(12)
C34 0.0284(16) 0.0338(16) 0.0335(17) -0.0018(13) 0.0057(13) -0.0055(13)
C35 0.0381(18) 0.0308(16) 0.0338(17) -0.0002(13) 0.0048(14) -0.0107(14)
C36 0.0394(19) 0.0311(17) 0.0337(18) 0.0084(13) -0.0018(15) -0.0027(14)
C37 0.0331(17) 0.0308(16) 0.0320(17) 0.0060(13) -0.0036(13) -0.0064(13)
C38 0.085(8) 0.073(7) 0.096(10) 0.049(7) 0.001(5) -0.021(6)
C38B 0.085(8) 0.073(7) 0.096(10) 0.049(7) 0.001(5) -0.021(6)
C39 0.0293(15) 0.0252(14) 0.0265(15) -0.0003(12) 0.0001(12) -0.0042(12)
C40 0.050(2) 0.0302(16) 0.0284(17) 0.0017(13) -0.0008(15) -0.0011(15)
C41 0.064(3) 0.046(2) 0.0259(17) 0.0047(15) -0.0100(17) 0.0040(18)
C42 0.073(3) 0.046(2) 0.0258(17) -0.0065(16) -0.0003(18) -0.003(2)
C43 0.065(3) 0.0346(18) 0.0331(18) -0.0063(15) 0.0111(18) -0.0043(17)
C44 0.0434(19) 0.0274(15) 0.0309(17) 0.0004(13) 0.0051(14) -0.0043(13)
C45 0.0301(16) 0.0270(15) 0.0345(17) 0.0060(13) 0.0076(13) -0.0014(12)
C46 0.0335(18) 0.0396(18) 0.0370(18) 0.0018(14) 0.0102(15) -0.0022(14)
C47 0.050(2) 0.049(2) 0.053(2) -0.0027(18) 0.026(2) 0.0000(18)
C48 0.038(2) 0.051(2) 0.070(3) 0.011(2) 0.024(2) 0.0048(17)
C49 0.0341(19) 0.040(2) 0.065(3) 0.0108(19) 0.0103(18) 0.0001(15)
C50 0.0295(16) 0.0286(16) 0.047(2) 0.0043(14) 0.0012(15) -0.0033(13)
C51 0.0417(18) 0.0340(16) 0.0203(14) 0.0019(12) -0.0008(13) -0.0112(14)
C52 0.049(2) 0.044(2) 0.0281(17) 0.0047(15) 0.0090(15) -0.0062(16)
C53 0.059(3) 0.059(2) 0.0313(19) 0.0034(17) 0.0140(18) -0.013(2)
C54 0.069(3) 0.064(3) 0.0280(19) 0.0090(18) 0.0090(19) -0.017(2)
C55 0.068(3) 0.060(3) 0.033(2) 0.0201(19) -0.0052(19) -0.009(2)
C56 0.047(2) 0.043(2) 0.0333(18) 0.0067(15) -0.0028(16) -0.0086(16)
C57 0.0327(17) 0.0298(16) 0.0338(17) 0.0048(13) 0.0022(13) 0.0005(13)
C58 0.0388(19) 0.0340(18) 0.043(2) -0.0014(15) 0.0029(15) 0.0003(14)
C59 0.048(2) 0.041(2) 0.062(3) -0.0027(19) 0.011(2) 0.0074(17)
C60 0.038(2) 0.058(3) 0.072(3) 0.008(2) 0.009(2) 0.0187(19)
C61 0.0281(18) 0.065(3) 0.056(2) 0.008(2) -0.0027(17) 0.0028(17)
C62 0.0340(18) 0.0421(19) 0.0386(19) 0.0027(15) -0.0033(15) -0.0022(15)
N1 0.0271(13) 0.0250(12) 0.0251(13) -0.0018(10) 0.0061(10) -0.0004(10)
N2 0.0273(13) 0.0259(12) 0.0242(12) 0.0024(10) 0.0001(10) -0.0040(10)
F1 0.100(6) 0.128(7) 0.115(6) 0.058(5) 0.025(5) 0.041(5)
F2 0.132(6) 0.184(8) 0.058(4) -0.035(5) 0.061(4) -0.077(6)
F3 0.0434(18) 0.095(3) 0.0283(15) -0.0102(16) 0.0154(13) 0.0012(17)
F4 0.277(12) 0.063(4) 0.074(4) 0.043(4) 0.082(6) 0.011(5)
F5 0.067(4) 0.096(5) 0.072(4) -0.016(3) 0.010(3) -0.043(3)
F6 0.0434(18) 0.095(3) 0.0283(15) -0.0102(16) 0.0154(13) 0.0012(17)
F7 0.195(8) 0.037(3) 0.518(19) 0.000 0.225(11) 0.000
F8 0.098(4) 0.060(3) 0.163(6) 0.000 0.040(4) 0.000
F9 0.0470(17) 0.130(3) 0.134(3) 0.031(3) 0.0406(19) 0.0215(18)
F10 0.081(2) 0.163(4) 0.085(3) 0.020(3) 0.011(2) 0.002(2)
P1 0.0248(4) 0.0244(4) 0.0221(4) -0.0015(3) 0.0031(3) -0.0014(3)
P2 0.0278(4) 0.0241(4) 0.0223(4) -0.0012(3) 0.0052(3) -0.0008(3)
P3 0.0262(4) 0.0242(4) 0.0225(4) 0.0007(3) 0.0008(3) -0.0030(3)
P4 0.0287(4) 0.0276(4) 0.0218(4) 0.0024(3) -0.0003(3) -0.0031(3)
P5 0.0391(10) 0.0547(12) 0.0445(11) 0.0026(9) 0.0128(9) -0.0001(9)
P6 0.0345(7) 0.0488(9) 0.0826(12) 0.000 0.0176(8) 0.000
S1 0.0491(5) 0.0385(5) 0.0406(5) 0.0127(4) 0.0147(4) -0.0014(4)
S2 0.0499(6) 0.0379(5) 0.0766(8) 0.0109(5) 0.0058(5) -0.0182(4)
Cl1 0.0541(5) 0.0378(4) 0.0222(4) -0.0057(3) 0.0075(3) -0.0100(4)
Co1 0.0258(2) 0.0251(2) 0.0196(2) -0.00103(15) 0.00237(16) -0.00321(15)

loop_
_atom_type_symbol
_atom_type_description
_atom_type_scat_dispersion_real
_atom_type_scat_dispersion_imag
_atom_type_scat_source
C C 0.0033 0.0016 'International Tables Vol C Tables 4.2.6.8 and 6.1.1.4'
H H 0.0000 0.0000 'International Tables Vol C Tables 4.2.6.8 and 6.1.1.4'
N N 0.0061 0.0033 'International Tables Vol C Tables 4.2.6.8 and 6.1.1.4'
F F 0.0171 0.0103 'International Tables Vol C Tables 4.2.6.8 and 6.1.1.4'
P P 0.1023 0.0942 'International Tables Vol C Tables 4.2.6.8 and 6.1.1.4'
S S 0.1246 0.1234 'International Tables Vol C Tables 4.2.6.8 and 6.1.1.4'
Cl Cl 0.1484 0.1585 'International Tables Vol C Tables 4.2.6.8 and 6.1.1.4'
Co Co 0.3494 0.9721 'International Tables Vol C Tables 4.2.6.8 and 6.1.1.4'

loop_
_geom_angle_atom_site_label_1
_geom_angle_atom_site_label_2
_geom_angle_atom_site_label_3
_geom_angle
_geom_angle_site_symmetry_1
_geom_angle_site_symmetry_3
C2 C1 C6 118.6(3) . .
C2 C1 N1 120.5(3) . .
C6 C1 N1 120.9(3) . .
C1 C2 C3 121.1(3) . .
C1 C2 H2 119.5 . .
C3 C2 H2 119.5 . .
C4 C3 C2 120.5(3) . .
C4 C3 H3 119.8 . .
C2 C3 H3 119.8 . .
C3 C4 C5 118.5(3) . .
C3 C4 S1 123.2(3) . .
C5 C4 S1 118.3(3) . .
C6 C5 C4 121.1(3) . .
C6 C5 H5 119.4 . .
C4 C5 H5 119.4 . .
C5 C6 C1 120.1(3) . .
C5 C6 H6 119.9 . .
C1 C6 H6 119.9 . .
S1 C7 H7A 109.5 . .
S1 C7 H7B 109.5 . .
H7A C7 H7B 109.5 . .
S1 C7 H7C 109.5 . .
H7A C7 H7C 109.5 . .
H7B C7 H7C 109.5 . .
C13 C8 C9 118.6(3) . .
C13 C8 P1 124.6(3) . .
C9 C8 P1 116.9(2) . .
C10 C9 C8 121.1(3) . .
C10 C9 H9 119.4 . .
C8 C9 H9 119.4 . .
C9 C10 C11 119.5(4) . .
C9 C10 H10 120.3 . .
C11 C10 H10 120.3 . .
C12 C11 C10 120.0(3) . .
C12 C11 H11 120.0 . .
C10 C11 H11 120.0 . .
C11 C12 C13 121.2(4) . .
C11 C12 H12 119.4 . .
C13 C12 H12 119.4 . .
C8 C13 C12 119.7(3) . .
C8 C13 H13 120.2 . .
C12 C13 H13 120.2 . .
C19 C14 C15 119.2(3) . .
C19 C14 P1 119.2(2) . .
C15 C14 P1 121.5(2) . .
C16 C15 C14 120.0(3) . .
C16 C15 H15 120.0 . .
C14 C15 H15 120.0 . .
C15 C16 C17 120.4(4) . .
C15 C16 H16 119.8 . .
C17 C16 H16 119.8 . .
C18 C17 C16 120.3(3) . .
C18 C17 H17 119.8 . .
C16 C17 H17 119.8 . .
C17 C18 C19 120.0(3) . .
C17 C18 H18 120.0 . .
C19 C18 H18 120.0 . .
C14 C19 C18 120.1(3) . .
C14 C19 H19 119.9 . .
C18 C19 H19 119.9 . .
C25 C20 C21 119.0(3) . .
C25 C20 P2 121.5(3) . .
C21 C20 P2 119.1(3) . .
C22 C21 C20 120.7(4) . .
C22 C21 H21 119.7 . .
C20 C21 H21 119.7 . .
C23 C22 C21 120.0(4) . .
C23 C22 H22 120.0 . .
C21 C22 H22 120.0 . .
C22 C23 C24 120.3(4) . .
C22 C23 H23 119.9 . .
C24 C23 H23 119.9 . .
C25 C24 C23 119.7(4) . .
C25 C24 H24 120.2 . .
C23 C24 H24 120.2 . .
C24 C25 C20 120.4(4) . .
C24 C25 H25 119.8 . .
C20 C25 H25 119.8 . .
C31 C26 C27 119.0(3) . .
C31 C26 P2 119.1(2) . .
C27 C26 P2 121.7(2) . .
C28 C27 C26 120.4(3) . .
C28 C27 H27 119.8 . .
C26 C27 H27 119.8 . .
C27 C28 C29 119.4(3) . .
C27 C28 H28 120.3 . .
C29 C28 H28 120.3 . .
C30 C29 C28 120.5(3) . .
C30 C29 H29 119.7 . .
C28 C29 H29 119.7 . .
C29 C30 C31 119.8(3) . .
C29 C30 H30 120.1 . .
C31 C30 H30 120.1 . .
C26 C31 C30 120.8(3) . .
C26 C31 H31 119.6 . .
C30 C31 H31 119.6 . .
C37 C32 C33 118.8(3) . .
C37 C32 N2 120.4(3) . .
C33 C32 N2 120.8(3) . .
C34 C33 C32 119.9(3) . .
C34 C33 H33 120.0 . .
C32 C33 H33 120.0 . .
C35 C34 C33 121.4(3) . .
C35 C34 H34 119.3 . .
C33 C34 H34 119.3 . .
C34 C35 C36 118.6(3) . .
C34 C35 S2 118.3(3) . .
C36 C35 S2 123.1(3) . .
C37 C36 C35 120.1(3) . .
C37 C36 H36 119.9 . .
C35 C36 H36 119.9 . .
C36 C37 C32 121.2(3) . .
C36 C37 H37 119.4 . .
C32 C37 H37 119.4 . .
S2 C38 H38A 109.5 . .
S2 C38 H38B 109.5 . .
H38A C38 H38B 109.5 . .
S2 C38 H38C 109.5 . .
H38A C38 H38C 109.5 . .
H38B C38 H38C 109.5 . .
S2 C38B H38D 109.5 . .
S2 C38B H38E 109.5 . .
H38D C38B H38E 109.5 . .
S2 C38B H38F 109.5 . .
H38D C38B H38F 109.5 . .
H38E C38B H38F 109.5 . .
C44 C39 C40 119.4(3) . .
C44 C39 P3 121.5(2) . .
C40 C39 P3 119.0(2) . .
C41 C40 C39 120.0(3) . .
C41 C40 H40 120.0 . .
C39 C40 H40 120.0 . .
C40 C41 C42 120.3(4) . .
C40 C41 H41 119.9 . .
C42 C41 H41 119.9 . .
C43 C42 C41 120.2(3) . .
C43 C42 H42 119.9 . .
C41 C42 H42 119.9 . .
C42 C43 C44 120.3(3) . .
C42 C43 H43 119.8 . .
C44 C43 H43 119.8 . .
C43 C44 C39 119.7(3) . .
C43 C44 H44 120.2 . .
C39 C44 H44 120.2 . .
C50 C45 C46 119.0(3) . .
C50 C45 P3 123.5(3) . .
C46 C45 P3 117.1(2) . .
C47 C46 C45 120.4(3) . .
C47 C46 H46 119.8 . .
C45 C46 H46 119.8 . .
C48 C47 C46 119.7(4) . .
C48 C47 H47 120.2 . .
C46 C47 H47 120.2 . .
C49 C48 C47 120.2(4) . .
C49 C48 H48 119.9 . .
C47 C48 H48 119.9 . .
C48 C49 C50 120.4(4) . .
C48 C49 H49 119.8 . .
C50 C49 H49 119.8 . .
C45 C50 C49 120.3(4) . .
C45 C50 H50 119.9 . .
C49 C50 H50 119.9 . .
C56 C51 C52 119.8(3) . .
C56 C51 P4 123.2(3) . .
C52 C51 P4 117.0(3) . .
C51 C52 C53 120.4(4) . .
C51 C52 H52 119.8 . .
C53 C52 H52 119.8 . .
C54 C53 C52 119.8(4) . .
C54 C53 H53 120.1 . .
C52 C53 H53 120.1 . .
C55 C54 C53 120.4(4) . .
C55 C54 H54 119.8 . .
C53 C54 H54 119.8 . .
C54 C55 C56 121.1(4) . .
C54 C55 H55 119.4 . .
C56 C55 H55 119.4 . .
C51 C56 C55 118.5(4) . .
C51 C56 H56 120.7 . .
C55 C56 H56 120.7 . .
C62 C57 C58 119.3(3) . .
C62 C57 P4 117.3(3) . .
C58 C57 P4 123.3(3) . .
C59 C58 C57 119.5(4) . .
C59 C58 H58 120.3 . .
C57 C58 H58 120.3 . .
C60 C59 C58 120.4(4) . .
C60 C59 H59 119.8 . .
C58 C59 H59 119.8 . .
C59 C60 C61 120.5(4) . .
C59 C60 H60 119.7 . .
C61 C60 H60 119.7 . .
C62 C61 C60 119.5(4) . .
C62 C61 H61 120.3 . .
C60 C61 H61 120.3 . .
C61 C62 C57 120.7(4) . .
C61 C62 H62 119.6 . .
C57 C62 H62 119.6 . .
C1 N1 P2 129.6(2) . .
C1 N1 P1 129.7(2) . .
P2 N1 P1 99.49(13) . .
C32 N2 P4 127.8(2) . .
C32 N2 P3 130.9(2) . .
P4 N2 P3 100.07(13) . .
N1 P1 C14 107.75(14) . .
N1 P1 C8 106.91(14) . .
C14 P1 C8 105.54(15) . .
N1 P1 Co1 93.63(9) . .
C14 P1 Co1 124.87(10) . .
C8 P1 Co1 115.94(11) . .
C14 P1 P2 130.00(11) . .
C8 P1 P2 118.78(11) . .
Co1 P1 P2 53.87(3) . .
N1 P2 C26 108.22(14) . .
N1 P2 C20 107.57(14) . .
C26 P2 C20 107.39(15) . .
N1 P2 Co1 94.77(9) . .
C26 P2 Co1 121.41(10) . .
C20 P2 Co1 115.78(11) . .
C26 P2 P1 128.78(11) . .
C20 P2 P1 119.65(11) . .
Co1 P2 P1 54.19(3) . .
N2 P3 C39 106.28(13) . .
N2 P3 C45 110.87(14) . .
C39 P3 C45 103.98(15) . .
N2 P3 Co1 93.20(9) . .
C39 P3 Co1 126.27(11) . .
C45 P3 Co1 114.99(11) . .
C39 P3 P4 127.02(11) . .
C45 P3 P4 124.03(11) . .
Co1 P3 P4 53.49(3) . .
N2 P4 C51 105.42(14) . .
N2 P4 C57 110.32(15) . .
C51 P4 C57 105.15(16) . .
N2 P4 Co1 94.49(9) . .
C51 P4 Co1 120.21(12) . .
C57 P4 Co1 119.65(11) . .
C51 P4 P3 123.01(12) . .
C57 P4 P3 126.93(11) . .
Co1 P4 P3 54.27(3) . .
F4 P5 F5 86.2(4) . .
F4 P5 F3 79.1(5) . .
F5 P5 F3 90.1(3) . .
F4 P5 F1 170.9(6) . .
F5 P5 F1 90.4(5) . .
F3 P5 F1 92.5(4) . .
F4 P5 F2 90.5(5) . .
F5 P5 F2 176.5(5) . .
F3 P5 F2 88.0(3) . .
F1 P5 F2 92.6(5) . .
F4 P5 F6 108.0(5) . .
F5 P5 F6 89.1(3) . .
F3 P5 F6 172.8(3) . .
F1 P5 F6 80.4(4) . .
F2 P5 F6 93.2(3) . .
F7 P6 F9 90.06(16) . .
F7 P6 F9 90.05(16) . 2_655
F9 P6 F9 179.9(3) . 2_655
F7 P6 F10 93.08(19) . .
F9 P6 F10 91.9(2) . .
F9 P6 F10 88.1(2) 2_655 .
F7 P6 F10 93.08(19) . 2_655
F9 P6 F10 88.1(2) . 2_655
F9 P6 F10 91.9(2) 2_655 2_655
F10 P6 F10 173.8(4) . 2_655
F7 P6 F8 180.0 . .
F9 P6 F8 89.94(16) . .
F9 P6 F8 89.95(16) 2_655 .
F10 P6 F8 86.92(19) . .
F10 P6 F8 86.92(19) 2_655 .
C4 S1 C7 102.78(18) . .
C38B S2 C35 106.2(6) . .
C35 S2 C38 103.0(4) . .
P4 Co1 P2 172.61(3) . .
P4 Co1 Cl1 93.73(3) . .
P2 Co1 Cl1 93.64(3) . .
P4 Co1 P1 102.97(3) . .
P2 Co1 P1 71.93(3) . .
Cl1 Co1 P1 127.67(3) . .
P4 Co1 P3 72.24(3) . .
P2 Co1 P3 103.94(3) . .
Cl1 Co1 P3 123.92(4) . .
P1 Co1 P3 108.41(3) . .

loop_
_geom_bond_atom_site_label_1
_geom_bond_atom_site_label_2
_geom_bond_distance
_geom_bond_site_symmetry_2
C1 C2 1.385(4) .
C1 C6 1.397(4) .
C1 N1 1.444(4) .
C2 C3 1.388(5) .
C2 H2 0.9500 .
C3 C4 1.388(5) .
C3 H3 0.9500 .
C4 C5 1.390(5) .
C4 S1 1.766(3) .
C5 C6 1.387(5) .
C5 H5 0.9500 .
C6 H6 0.9500 .
C7 S1 1.783(4) .
C7 H7A 0.9800 .
C7 H7B 0.9800 .
C7 H7C 0.9800 .
C8 C13 1.392(5) .
C8 C9 1.406(5) .
C8 P1 1.817(3) .
C9 C10 1.377(5) .
C9 H9 0.9500 .
C10 C11 1.393(6) .
C10 H10 0.9500 .
C11 C12 1.367(6) .
C11 H11 0.9500 .
C12 C13 1.393(5) .
C12 H12 0.9500 .
C13 H13 0.9500 .
C14 C19 1.384(5) .
C14 C15 1.407(5) .
C14 P1 1.804(3) .
C15 C16 1.383(5) .
C15 H15 0.9500 .
C16 C17 1.389(6) .
C16 H16 0.9500 .
C17 C18 1.364(6) .
C17 H17 0.9500 .
C18 C19 1.412(5) .
C18 H18 0.9500 .
C19 H19 0.9500 .
C20 C25 1.393(5) .
C20 C21 1.395(5) .
C20 P2 1.818(3) .
C21 C22 1.385(5) .
C21 H21 0.9500 .
C22 C23 1.376(6) .
C22 H22 0.9500 .
C23 C24 1.397(7) .
C23 H23 0.9500 .
C24 C25 1.388(5) .
C24 H24 0.9500 .
C25 H25 0.9500 .
C26 C31 1.388(5) .
C26 C27 1.407(5) .
C26 P2 1.807(3) .
C27 C28 1.388(5) .
C27 H27 0.9500 .
C28 C29 1.406(5) .
C28 H28 0.9500 .
C29 C30 1.375(6) .
C29 H29 0.9500 .
C30 C31 1.396(5) .
C30 H30 0.9500 .
C31 H31 0.9500 .
C32 C37 1.386(4) .
C32 C33 1.400(4) .
C32 N2 1.442(4) .
C33 C34 1.384(4) .
C33 H33 0.9500 .
C34 C35 1.382(5) .
C34 H34 0.9500 .
C35 C36 1.404(5) .
C35 S2 1.766(3) .
C36 C37 1.380(5) .
C36 H36 0.9500 .
C37 H37 0.9500 .
C38 S2 1.855(12) .
C38 H38A 0.9800 .
C38 H38B 0.9800 .
C38 H38C 0.9800 .
C38B S2 1.754(19) .
C38B H38D 0.9800 .
C38B H38E 0.9800 .
C38B H38F 0.9800 .
C39 C44 1.397(5) .
C39 C40 1.398(5) .
C39 P3 1.812(3) .
C40 C41 1.382(5) .
C40 H40 0.9500 .
C41 C42 1.384(6) .
C41 H41 0.9500 .
C42 C43 1.377(6) .
C42 H42 0.9500 .
C43 C44 1.392(5) .
C43 H43 0.9500 .
C44 H44 0.9500 .
C45 C50 1.387(5) .
C45 C46 1.403(5) .
C45 P3 1.832(3) .
C46 C47 1.390(5) .
C46 H46 0.9500 .
C47 C48 1.386(6) .
C47 H47 0.9500 .
C48 C49 1.379(7) .
C48 H48 0.9500 .
C49 C50 1.390(5) .
C49 H49 0.9500 .
C50 H50 0.9500 .
C51 C56 1.390(5) .
C51 C52 1.391(5) .
C51 P4 1.818(3) .
C52 C53 1.394(5) .
C52 H52 0.9500 .
C53 C54 1.377(6) .
C53 H53 0.9500 .
C54 C55 1.358(7) .
C54 H54 0.9500 .
C55 C56 1.413(6) .
C55 H55 0.9500 .
C56 H56 0.9500 .
C57 C62 1.391(5) .
C57 C58 1.405(5) .
C57 P4 1.818(4) .
C58 C59 1.388(6) .
C58 H58 0.9500 .
C59 C60 1.379(6) .
C59 H59 0.9500 .
C60 C61 1.388(7) .
C60 H60 0.9500 .
C61 C62 1.385(6) .
C61 H61 0.9500 .
C62 H62 0.9500 .
N1 P2 1.700(3) .
N1 P1 1.729(3) .
N2 P4 1.709(3) .
N2 P3 1.727(3) .
F1 P5 1.559(7) .
F2 P5 1.625(7) .
F3 P5 1.533(6) .
F4 P5 1.368(9) .
F5 P5 1.474(7) .
F6 P5 1.939(6) .
F7 P6 1.546(5) .
F8 P6 1.604(5) .
F9 P6 1.582(3) .
F10 P6 1.590(4) .
P1 Co1 2.2325(9) .
P1 P2 2.6170(11) .
P2 Co1 2.2235(9) .
P3 Co1 2.2446(8) .
P3 P4 2.6332(11) .
P4 Co1 2.2224(9) .
P6 F9 1.582(3) 2_655
P6 F10 1.590(4) 2_655
Cl1 Co1 2.2236(9) .

loop_
_geom_torsion_atom_site_label_1
_geom_torsion_atom_site_label_2
_geom_torsion_atom_site_label_3
_geom_torsion_atom_site_label_4
_geom_torsion
C6 C1 C2 C3 0.2(5)
N1 C1 C2 C3 -179.2(3)
C1 C2 C3 C4 -1.4(5)
C2 C3 C4 C5 2.0(5)
C2 C3 C4 S1 -177.8(3)
C3 C4 C5 C6 -1.6(5)
S1 C4 C5 C6 178.2(3)
C4 C5 C6 C1 0.5(5)
C2 C1 C6 C5 0.2(5)
N1 C1 C6 C5 179.6(3)
C13 C8 C9 C10 -1.5(6)
P1 C8 C9 C10 178.6(3)
C8 C9 C10 C11 0.5(7)
C9 C10 C11 C12 1.1(7)
C10 C11 C12 C13 -1.6(7)
C9 C8 C13 C12 1.0(5)
P1 C8 C13 C12 -179.2(3)
C11 C12 C13 C8 0.6(6)
C19 C14 C15 C16 1.3(5)
P1 C14 C15 C16 178.3(3)
C14 C15 C16 C17 -1.0(6)
C15 C16 C17 C18 0.2(6)
C16 C17 C18 C19 0.5(6)
C15 C14 C19 C18 -0.7(5)
P1 C14 C19 C18 -177.8(3)
C17 C18 C19 C14 -0.2(6)
C25 C20 C21 C22 -0.1(6)
P2 C20 C21 C22 173.9(3)
C20 C21 C22 C23 -0.5(6)
C21 C22 C23 C24 1.2(7)
C22 C23 C24 C25 -1.3(8)
C23 C24 C25 C20 0.8(7)
C21 C20 C25 C24 -0.1(6)
P2 C20 C25 C24 -174.0(3)
C31 C26 C27 C28 -0.9(5)
P2 C26 C27 C28 -174.9(2)
C26 C27 C28 C29 0.9(5)
C27 C28 C29 C30 -0.9(5)
C28 C29 C30 C31 0.9(5)
C27 C26 C31 C30 1.0(5)
P2 C26 C31 C30 175.2(3)
C29 C30 C31 C26 -1.0(5)
C37 C32 C33 C34 -0.2(5)
N2 C32 C33 C34 180.0(3)
C32 C33 C34 C35 0.0(5)
C33 C34 C35 C36 1.2(5)
C33 C34 C35 S2 178.2(3)
C34 C35 C36 C37 -2.2(6)
S2 C35 C36 C37 -179.0(3)
C35 C36 C37 C32 2.0(6)
C33 C32 C37 C36 -0.8(5)
N2 C32 C37 C36 179.0(3)
C44 C39 C40 C41 -0.9(5)
P3 C39 C40 C41 -177.8(3)
C39 C40 C41 C42 -1.1(7)
C40 C41 C42 C43 1.7(7)
C41 C42 C43 C44 -0.3(7)
C42 C43 C44 C39 -1.7(6)
C40 C39 C44 C43 2.2(5)
P3 C39 C44 C43 179.1(3)
C50 C45 C46 C47 0.0(5)
P3 C45 C46 C47 -173.4(3)
C45 C46 C47 C48 2.0(6)
C46 C47 C48 C49 -2.0(6)
C47 C48 C49 C50 0.0(6)
C46 C45 C50 C49 -2.0(5)
P3 C45 C50 C49 170.9(3)
C48 C49 C50 C45 2.0(6)
C56 C51 C52 C53 0.2(5)
P4 C51 C52 C53 -177.5(3)
C51 C52 C53 C54 -0.3(6)
C52 C53 C54 C55 -0.5(7)
C53 C54 C55 C56 1.2(7)
C52 C51 C56 C55 0.6(5)
P4 C51 C56 C55 178.1(3)
C54 C55 C56 C51 -1.3(6)
C62 C57 C58 C59 -0.9(5)
P4 C57 C58 C59 -177.2(3)
C57 C58 C59 C60 0.5(6)
C58 C59 C60 C61 0.4(7)
C59 C60 C61 C62 -0.9(7)
C60 C61 C62 C57 0.5(6)
C58 C57 C62 C61 0.4(6)
P4 C57 C62 C61 177.0(3)
C2 C1 N1 P2 171.5(2)
C6 C1 N1 P2 -7.9(4)
C2 C1 N1 P1 -23.9(4)
C6 C1 N1 P1 156.7(2)
C37 C32 N2 P4 8.8(5)
C33 C32 N2 P4 -171.3(2)
C37 C32 N2 P3 173.3(3)
C33 C32 N2 P3 -6.9(5)
C1 N1 P1 C14 59.9(3)
P2 N1 P1 C14 -132.06(14)
C1 N1 P1 C8 -53.2(3)
P2 N1 P1 C8 114.90(15)
C1 N1 P1 Co1 -171.7(3)
P2 N1 P1 Co1 -3.61(11)
C1 N1 P1 P2 -168.1(3)
C19 C14 P1 N1 -157.5(3)
C15 C14 P1 N1 25.5(3)
C19 C14 P1 C8 -43.5(3)
C15 C14 P1 C8 139.4(3)
C19 C14 P1 Co1 94.8(3)
C15 C14 P1 Co1 -82.2(3)
C19 C14 P1 P2 164.2(2)
C15 C14 P1 P2 -12.9(3)
C13 C8 P1 N1 91.1(3)
C9 C8 P1 N1 -89.1(3)
C13 C8 P1 C14 -23.5(3)
C9 C8 P1 C14 156.4(3)
C13 C8 P1 Co1 -166.1(3)
C9 C8 P1 Co1 13.7(3)
C13 C8 P1 P2 132.6(3)
C9 C8 P1 P2 -47.6(3)
C1 N1 P2 C26 -63.0(3)
P1 N1 P2 C26 128.95(14)
C1 N1 P2 C20 52.8(3)
P1 N1 P2 C20 -115.32(15)
C1 N1 P2 Co1 171.7(2)
P1 N1 P2 Co1 3.63(11)
C1 N1 P2 P1 168.1(3)
C31 C26 P2 N1 -170.8(2)
C27 C26 P2 N1 3.2(3)
C31 C26 P2 C20 73.3(3)
C27 C26 P2 C20 -112.6(3)
C31 C26 P2 Co1 -63.1(3)
C27 C26 P2 Co1 110.9(2)
C31 C26 P2 P1 -130.3(2)
C27 C26 P2 P1 43.8(3)
C25 C20 P2 N1 -154.6(3)
C21 C20 P2 N1 31.6(3)
C25 C20 P2 C26 -38.3(3)
C21 C20 P2 C26 147.9(3)
C25 C20 P2 Co1 101.0(3)
C21 C20 P2 Co1 -72.9(3)
C25 C20 P2 P1 162.7(3)
C21 C20 P2 P1 -11.1(3)
C32 N2 P3 C39 63.4(3)
P4 N2 P3 C39 -129.05(14)
C32 N2 P3 C45 -49.0(3)
P4 N2 P3 C45 118.57(15)
C32 N2 P3 Co1 -167.3(3)
P4 N2 P3 Co1 0.27(12)
C32 N2 P3 P4 -167.5(4)
C44 C39 P3 N2 12.2(3)
C40 C39 P3 N2 -170.9(3)
C44 C39 P3 C45 129.3(3)
C40 C39 P3 C45 -53.8(3)
C44 C39 P3 Co1 -94.4(3)
C40 C39 P3 Co1 82.5(3)
C44 C39 P3 P4 -26.2(3)
C40 C39 P3 P4 150.7(2)
C50 C45 P3 N2 102.7(3)
C46 C45 P3 N2 -84.3(3)
C50 C45 P3 C39 -11.2(3)
C46 C45 P3 C39 161.8(3)
C50 C45 P3 Co1 -153.2(2)
C46 C45 P3 Co1 19.8(3)
C50 C45 P3 P4 145.3(2)
C46 C45 P3 P4 -41.7(3)
C32 N2 P4 C51 44.8(3)
P3 N2 P4 C51 -123.31(16)
C32 N2 P4 C57 -68.2(3)
P3 N2 P4 C57 123.66(15)
C32 N2 P4 Co1 167.8(3)
P3 N2 P4 Co1 -0.27(12)
C32 N2 P4 P3 168.1(3)
C56 C51 P4 N2 -127.3(3)
C52 C51 P4 N2 50.3(3)
C56 C51 P4 C57 -10.7(3)
C52 C51 P4 C57 166.9(3)
C56 C51 P4 Co1 128.0(3)
C52 C51 P4 Co1 -54.5(3)
C56 C51 P4 P3 -167.3(2)
C52 C51 P4 P3 10.2(3)
C62 C57 P4 N2 -173.5(3)
C58 C57 P4 N2 2.9(3)
C62 C57 P4 C51 73.3(3)
C58 C57 P4 C51 -110.3(3)
C62 C57 P4 Co1 -65.6(3)
C58 C57 P4 Co1 110.8(3)
C62 C57 P4 P3 -131.2(2)
C58 C57 P4 P3 45.2(3)
C3 C4 S1 C7 -9.3(4)
C5 C4 S1 C7 170.8(3)
C34 C35 S2 C38B -179.2(8)
C36 C35 S2 C38B -2.4(9)
C34 C35 S2 C38 148.7(5)
C36 C35 S2 C38 -34.4(6)

loop_
_platon_squeeze_void_nr
_platon_squeeze_void_average_x
_platon_squeeze_void_average_y
_platon_squeeze_void_average_z
_platon_squeeze_void_volume
_platon_squeeze_void_count_electrons
1 0.000 0.000 0.000 484.0 195.9
2 0.000 0.000 0.500 484.0 196.1
3 0.500 0.500 0.500 484.0 196.1
4 0.500 0.500 1.000 484.0 195.9
